data_1554979
loop_
_publ_author_name
'Liu, Baohua'
'Mao, Chunyan'
'Hu, Qiong'
'Yao, Liangliang'
'Hu, Yimin'

_publ_section_title
;
 Direct methylation and carbonylation of in situ generated arynes via
 HDDA-Wittig coupling
;
_journal_issue 15
_journal_name_full 'Organic Chemistry Frontiers'
_journal_page_first 2788
_journal_paper_doi 10.1039/C9QO00621D
_journal_volume 6
_journal_year 2019
_chemical_formula_sum 'C30 H24 F2 O5'
_chemical_formula_weight 502.49
_space_group_IT_number 14
_space_group_name_Hall '-P 2yn'
_space_group_name_H-M_alt 'P 1 21/n 1'
_symmetry_cell_setting monoclinic
_symmetry_space_group_name_H-M 'P 1 21/n 1'
_atom_sites_solution_hydrogens geom
_atom_sites_solution_primary direct
_atom_sites_solution_secondary difmap
_audit_creation_method SHELXL-97
_audit_update_record
;
2019-01-06 deposited with the CCDC.	2019-06-13 downloaded from the CCDC.
;
_cell_angle_alpha 90.00
_cell_angle_beta 98.4190(10)
_cell_angle_gamma 90.00
_cell_formula_units_Z 8
_cell_length_a 14.1655(13)
_cell_length_b 22.469(2)
_cell_length_c 16.4190(15)
_cell_measurement_reflns_used 8750
_cell_measurement_temperature 293(2)
_cell_measurement_theta_max 20.71
_cell_measurement_theta_min 2.20
_cell_volume 5169.6(8)
_computing_cell_refinement 'Bruker SAINT'
_computing_data_collection 'Bruker APEX2'
_computing_data_reduction 'Bruker SAINT'
_computing_molecular_graphics 'Bruker SHELXTL'
_computing_publication_material 'Bruker SHELXTL'
_computing_structure_refinement 'SHELXL-97 (Sheldrick, 1997)'
_computing_structure_solution 'SHELXS-97 (Sheldrick, 1990)'
_diffrn_ambient_temperature 293(2)
_diffrn_measured_fraction_theta_full 0.997
_diffrn_measured_fraction_theta_max 0.997
_diffrn_measurement_device_type 'Bruker APEX-II CCD'
_diffrn_measurement_method '\f and \w scans'
_diffrn_radiation_monochromator graphite
_diffrn_radiation_source 'fine-focus sealed tube'
_diffrn_radiation_type MoK\a
_diffrn_radiation_wavelength 0.71073
_diffrn_reflns_av_R_equivalents 0.0506
_diffrn_reflns_av_sigmaI/netI 0.0388
_diffrn_reflns_limit_h_max 17
_diffrn_reflns_limit_h_min -17
_diffrn_reflns_limit_k_max 27
_diffrn_reflns_limit_k_min -27
_diffrn_reflns_limit_l_max 19
_diffrn_reflns_limit_l_min -19
_diffrn_reflns_number 51985
_diffrn_reflns_theta_full 25.34
_diffrn_reflns_theta_max 25.34
_diffrn_reflns_theta_min 1.55
_diffrn_standards_number 0
_exptl_absorpt_coefficient_mu 0.097
_exptl_absorpt_correction_T_max 0.9809
_exptl_absorpt_correction_T_min 0.9781
_exptl_absorpt_correction_type multi-scan
_exptl_crystal_colour colorless
_exptl_crystal_density_diffrn 1.291
_exptl_crystal_density_method 'not measured'
_exptl_crystal_description block
_exptl_crystal_F_000 2096
_exptl_crystal_size_max 0.23
_exptl_crystal_size_mid 0.21
_exptl_crystal_size_min 0.20
_refine_diff_density_max 0.994
_refine_diff_density_min -0.672
_refine_diff_density_rms 0.072
_refine_ls_extinction_method none
_refine_ls_goodness_of_fit_ref 1.349
_refine_ls_hydrogen_treatment mixed
_refine_ls_matrix_type full
_refine_ls_number_parameters 675
_refine_ls_number_reflns 9421
_refine_ls_number_restraints 1586
_refine_ls_restrained_S_all 1.443
_refine_ls_R_factor_all 0.1689
_refine_ls_R_factor_gt 0.1089
_refine_ls_shift/su_max 0.034
_refine_ls_shift/su_mean 0.001
_refine_ls_structure_factor_coef Fsqd
_refine_ls_weighting_details 'calc w=1/[\s^2^(Fo^2^)+(0.2000P)^2^+0.0000P] where P=(Fo^2^+2Fc^2^)/3'
_refine_ls_weighting_scheme calc
_refine_ls_wR_factor_gt 0.3402
_refine_ls_wR_factor_ref 0.3959
_reflns_number_gt 4904
_reflns_number_total 9421
_reflns_threshold_expression >2sigma(I)
_cod_data_source_file c9qo00621d2.cif
_cod_data_source_block test_0m
_cod_depositor_comments
;
The following automatic conversions were performed:

data item '_symmetry_cell_setting' value 'Monoclinic' was changed to
'monoclinic' in accordance with the
/home/saulius/struct/COD-crude-data/automatic-downloads/DataCite-retrospective/RSC/depositions/lib/dictionaries/cif_core.dic
dictionary named 'cif_core.dic' version 2.4.2 last updated on
2011-04-26.

Automatic conversion script
Id: cif_fix_values 6909 2019-04-08 15:41:33Z antanas 
;
_cod_original_cell_volume 5169.7(8)
_cod_original_sg_symbol_H-M P2(1)/n
_cod_database_code 1554979

loop_
_symmetry_equiv_pos_as_xyz
'x, y, z'
'-x+1/2, y+1/2, -z+1/2'
'-x, -y, -z'
'x-1/2, -y-1/2, z-1/2'

loop_
_atom_site_label
_atom_site_type_symbol
_atom_site_fract_x
_atom_site_fract_y
_atom_site_fract_z
_atom_site_U_iso_or_equiv
_atom_site_adp_type
_atom_site_occupancy
_atom_site_symmetry_multiplicity
_atom_site_calc_flag
_atom_site_refinement_flags
C1 C 0.7821(5) 1.1053(3) 0.7491(4) 0.0873(15) Uani 1 1 d U
C2 C 0.8628(8) 1.1161(5) 0.8787(6) 0.185(4) Uani 1 1 d U
H2A H 0.8591 1.0863 0.9202 0.277 Uiso 1 1 calc R
H2B H 0.8123 1.1445 0.8797 0.277 Uiso 1 1 calc R
H2C H 0.9233 1.1360 0.8896 0.277 Uiso 1 1 calc R
C3 C 0.8170(5) 1.1451(3) 0.6185(4) 0.0882(15) Uani 1 1 d U
C4 C 0.9330(8) 1.2222(4) 0.6261(6) 0.153(3) Uani 1 1 d U
H4A H 0.9696 1.2083 0.5851 0.230 Uiso 1 1 calc R
H4B H 0.9743 1.2425 0.6688 0.230 Uiso 1 1 calc R
H4C H 0.8845 1.2490 0.6013 0.230 Uiso 1 1 calc R
C5 C 0.7793(4) 1.0918(3) 0.6599(3) 0.0773(13) Uani 1 1 d U
C6 C 0.6767(4) 1.0751(2) 0.6211(3) 0.0744(12) Uani 1 1 d U
H6A H 0.6298 1.0948 0.6493 0.089 Uiso 1 1 calc R
H6B H 0.6650 1.0855 0.5632 0.089 Uiso 1 1 calc R
C7 C 0.6740(4) 1.0090(2) 0.6327(3) 0.0694(11) Uani 1 1 d U
C8 C 0.5964(4) 0.9717(2) 0.6288(3) 0.0698(11) Uani 1 1 d U
C9 C 0.6110(4) 0.9107(2) 0.6405(3) 0.0727(12) Uani 1 1 d U
C10 C 0.7047(4) 0.8886(3) 0.6572(3) 0.0761(12) Uani 1 1 d U
C11 C 0.7846(4) 0.9259(3) 0.6595(3) 0.0739(12) Uani 1 1 d U
C12 C 0.7673(4) 0.9863(2) 0.6477(3) 0.0723(12) Uani 1 1 d U
C13 C 0.8376(4) 1.0354(3) 0.6459(4) 0.0790(13) Uani 1 1 d U
H13A H 0.8608 1.0370 0.5932 0.095 Uiso 1 1 calc R
H13B H 0.8914 1.0307 0.6893 0.095 Uiso 1 1 calc R
C14 C 0.4993(4) 0.9948(2) 0.6124(3) 0.0719(11) Uani 1 1 d U
C15 C 0.4179(4) 1.0098(2) 0.5994(3) 0.0719(12) Uani 1 1 d U
C16 C 0.3206(4) 1.0265(2) 0.5867(3) 0.0677(12) Uani 1 1 d U
C17 C 0.2895(4) 1.0823(3) 0.5586(3) 0.0746(13) Uani 1 1 d U
H17 H 0.3342 1.1104 0.5477 0.090 Uiso 1 1 calc R
C18 C 0.1952(4) 1.0971(3) 0.5466(4) 0.0841(14) Uani 1 1 d U
H18 H 0.1762 1.1351 0.5291 0.101 Uiso 1 1 calc R
C19 C 0.1298(4) 1.0562(3) 0.5602(4) 0.0862(15) Uani 1 1 d U
C20 C 0.1556(4) 1.0004(3) 0.5874(4) 0.0926(15) Uani 1 1 d U
H20 H 0.1094 0.9730 0.5973 0.111 Uiso 1 1 calc R
C21 C 0.2514(4) 0.9845(3) 0.6001(4) 0.0838(14) Uani 1 1 d U
H21 H 0.2696 0.9463 0.6174 0.101 Uiso 1 1 calc R
C22 C 0.5281(4) 0.8682(3) 0.6360(3) 0.0774(12) Uani 1 1 d U
C23 C 0.4762(5) 0.8616(3) 0.6951(4) 0.1007(14) Uani 1 1 d U
H23 H 0.4893 0.8844 0.7426 0.121 Uiso 1 1 calc R
C24 C 0.3984(5) 0.8191(4) 0.6871(5) 0.1156(18) Uani 1 1 d U
H24 H 0.3620 0.8145 0.7294 0.139 Uiso 1 1 calc R
C25 C 0.3809(5) 0.7892(3) 0.6238(5) 0.1010(17) Uani 1 1 d U
C26 C 0.4322(6) 0.7913(4) 0.5627(5) 0.1225(18) Uani 1 1 d U
H26 H 0.4208 0.7655 0.5181 0.147 Uiso 1 1 calc R
C27 C 0.5045(5) 0.8340(3) 0.5685(5) 0.1130(15) Uani 1 1 d U
H27 H 0.5376 0.8392 0.5241 0.136 Uiso 1 1 calc R
C28 C 0.7199(5) 0.8232(3) 0.6753(4) 0.0978(14) Uani 1 1 d U
C29 C 0.7510(6) 0.7876(3) 0.6188(5) 0.131(2) Uani 1 1 d U
H29A H 0.7643 0.7478 0.6309 0.157 Uiso 1 1 calc R
H29B H 0.7591 0.8028 0.5676 0.157 Uiso 1 1 calc R
C30 C 0.8845(4) 0.9035(3) 0.6739(4) 0.0935(17) Uani 1 1 d U
H30A H 0.9104 0.9038 0.6230 0.140 Uiso 1 1 calc R
H30B H 0.8852 0.8635 0.6948 0.140 Uiso 1 1 calc R
H30C H 0.9224 0.9286 0.7133 0.140 Uiso 1 1 calc R
C31 C 0.9234(4) 0.2793(2) 0.3412(3) 0.0654(12) Uani 1 1 d U
C32 C 0.9066(5) 0.1817(3) 0.3867(4) 0.105(2) Uani 1 1 d U
H32A H 0.9547 0.1946 0.4305 0.157 Uiso 1 1 calc R
H32B H 0.9247 0.1441 0.3660 0.157 Uiso 1 1 calc R
H32C H 0.8468 0.1775 0.4071 0.157 Uiso 1 1 calc R
C33 C 0.9479(4) 0.2934(2) 0.1964(3) 0.0682(12) Uani 1 1 d U
C34 C 1.0816(6) 0.2466(5) 0.1566(5) 0.152(3) Uani 1 1 d U
H34A H 1.0469 0.2125 0.1331 0.227 Uiso 1 1 calc R
H34B H 1.1447 0.2347 0.1806 0.227 Uiso 1 1 calc R
H34C H 1.0858 0.2756 0.1144 0.227 Uiso 1 1 calc R
C35 C 0.9072(3) 0.3206(2) 0.2663(3) 0.0613(11) Uani 1 1 d U
C36 C 0.9535(3) 0.3821(2) 0.2863(3) 0.0631(11) Uani 1 1 d U
H36A H 1.0031 0.3798 0.3337 0.076 Uiso 1 1 calc R
H36B H 0.9809 0.3975 0.2398 0.076 Uiso 1 1 calc R
C37 C 0.8712(3) 0.4207(2) 0.3046(3) 0.0571(10) Uani 1 1 d U
C38 C 0.8770(3) 0.4776(2) 0.3371(3) 0.0566(10) Uani 1 1 d U
C39 C 0.7921(3) 0.5069(2) 0.3488(3) 0.0599(10) Uani 1 1 d U
C40 C 0.7052(3) 0.4771(2) 0.3273(3) 0.0627(11) Uani 1 1 d U
C41 C 0.6997(3) 0.4199(2) 0.2932(3) 0.0629(11) Uani 1 1 d U
C42 C 0.7845(3) 0.3929(2) 0.2834(3) 0.0580(10) Uani 1 1 d U
C43 C 0.7987(3) 0.3317(2) 0.2463(3) 0.0621(11) Uani 1 1 d U
H43A H 0.7782 0.3319 0.1873 0.075 Uiso 1 1 calc R
H43B H 0.7632 0.3015 0.2711 0.075 Uiso 1 1 calc R
C44 C 0.9683(3) 0.5059(2) 0.3576(3) 0.0606(11) Uani 1 1 d U
C45 C 1.0452(4) 0.5290(2) 0.3757(3) 0.0616(11) Uani 1 1 d U
C46 C 1.1353(3) 0.5570(2) 0.3998(3) 0.0608(11) Uani 1 1 d U
C47 C 1.2146(4) 0.5411(3) 0.3634(3) 0.0765(13) Uani 1 1 d U
H47 H 1.2088 0.5117 0.3230 0.092 Uiso 1 1 calc R
C48 C 1.3007(4) 0.5683(3) 0.3864(4) 0.0859(14) Uani 1 1 d U
H48 H 1.3534 0.5585 0.3613 0.103 Uiso 1 1 calc R
C49 C 1.3075(4) 0.6097(3) 0.4467(4) 0.0860(15) Uani 1 1 d U
C50 C 1.2329(4) 0.6261(3) 0.4853(4) 0.0887(15) Uani 1 1 d U
H50 H 1.2404 0.6539 0.5277 0.106 Uiso 1 1 calc R
C51 C 1.1453(4) 0.5998(2) 0.4593(3) 0.0761(13) Uani 1 1 d U
H51 H 1.0924 0.6116 0.4828 0.091 Uiso 1 1 calc R
C52 C 0.7949(3) 0.5693(2) 0.3786(3) 0.0630(11) Uani 1 1 d U
C53 C 0.8492(4) 0.5860(2) 0.4511(3) 0.0759(12) Uani 1 1 d U
H53 H 0.8812 0.5570 0.4850 0.091 Uiso 1 1 calc R
C54 C 0.8576(5) 0.6451(3) 0.4749(4) 0.0916(15) Uani 1 1 d U
H54 H 0.8956 0.6563 0.5236 0.110 Uiso 1 1 calc R
C55 C 0.8082(5) 0.6862(3) 0.4245(4) 0.0907(15) Uani 1 1 d U
C56 C 0.7530(5) 0.6729(3) 0.3543(4) 0.0890(15) Uani 1 1 d U
H56 H 0.7201 0.7023 0.3220 0.107 Uiso 1 1 calc R
C57 C 0.7461(4) 0.6132(2) 0.3308(3) 0.0779(13) Uani 1 1 d U
H57 H 0.7080 0.6027 0.2819 0.093 Uiso 1 1 calc R
C58 C 0.6132(4) 0.5070(2) 0.3404(4) 0.0773(13) Uani 1 1 d U
C59 C 0.5981(5) 0.5210(4) 0.4264(4) 0.111(2) Uani 1 1 d U
H59A H 0.5521 0.5524 0.4256 0.166 Uiso 1 1 calc R
H59B H 0.6574 0.5333 0.4577 0.166 Uiso 1 1 calc R
H59C H 0.5751 0.4861 0.4511 0.166 Uiso 1 1 calc R
C60 C 0.6059(4) 0.3863(3) 0.2695(4) 0.0836(16) Uani 1 1 d U
H60A H 0.5701 0.4044 0.2217 0.125 Uiso 1 1 calc R
H60B H 0.5694 0.3878 0.3144 0.125 Uiso 1 1 calc R
H60C H 0.6192 0.3455 0.2576 0.125 Uiso 1 1 calc R
F1 F 0.0365(2) 1.0714(2) 0.5467(3) 0.1355(16) Uani 1 1 d .
F2 F 0.3079(3) 0.7485(2) 0.6183(3) 0.1360(16) Uani 1 1 d .
F3 F 1.3950(3) 0.6351(2) 0.4731(3) 0.1362(16) Uani 1 1 d .
F4 F 0.8186(4) 0.74517(16) 0.4472(4) 0.156(2) Uani 1 1 d .
O1 O 0.7182(5) 1.1326(3) 0.7739(3) 0.155(2) Uani 1 1 d .
O2 O 0.8531(4) 1.0876(3) 0.7973(3) 0.143(2) Uani 1 1 d .
O3 O 0.7944(6) 1.1581(4) 0.5509(5) 0.221(4) Uani 1 1 d U
O4 O 0.8880(5) 1.1710(2) 0.6618(3) 0.147(2) Uani 1 1 d .
O5 O 0.7095(7) 0.8009(4) 0.7450(5) 0.192(3) Uani 1 1 d U
H5 H 0.6754 0.8228 0.7681 0.289 Uiso 1 1 calc R
O6 O 0.9511(4) 0.29468(19) 0.4104(2) 0.1036(14) Uani 1 1 d .
O7 O 0.8969(3) 0.22504(15) 0.3215(2) 0.0821(11) Uani 1 1 d .
O8 O 0.9097(4) 0.2915(2) 0.1265(3) 0.1195(17) Uani 1 1 d .
O9 O 1.0329(3) 0.2720(3) 0.2192(3) 0.1191(17) Uani 1 1 d .
O10 O 0.5530(3) 0.5196(3) 0.2822(4) 0.143(2) Uani 1 1 d .

loop_
_atom_site_aniso_label
_atom_site_aniso_U_11
_atom_site_aniso_U_22
_atom_site_aniso_U_33
_atom_site_aniso_U_23
_atom_site_aniso_U_13
_atom_site_aniso_U_12
C1 0.084(3) 0.096(3) 0.086(3) -0.004(3) 0.023(3) -0.023(3)
C2 0.193(9) 0.228(9) 0.132(7) 0.021(7) 0.015(7) 0.014(8)
C3 0.085(3) 0.101(3) 0.080(3) 0.010(3) 0.017(3) -0.024(3)
C4 0.188(8) 0.120(6) 0.155(7) 0.013(5) 0.032(6) -0.072(6)
C5 0.073(3) 0.083(3) 0.080(3) 0.000(2) 0.023(2) -0.016(2)
C6 0.067(2) 0.079(3) 0.079(3) -0.004(2) 0.015(2) -0.009(2)
C7 0.064(2) 0.079(2) 0.067(2) -0.005(2) 0.0148(19) -0.009(2)
C8 0.061(2) 0.082(2) 0.068(2) -0.009(2) 0.0163(19) -0.011(2)
C9 0.066(2) 0.083(2) 0.071(2) -0.012(2) 0.016(2) -0.013(2)
C10 0.071(2) 0.081(3) 0.078(3) -0.011(2) 0.014(2) -0.012(2)
C11 0.063(2) 0.082(3) 0.076(3) -0.009(2) 0.009(2) 0.000(2)
C12 0.063(2) 0.085(2) 0.070(2) -0.011(2) 0.014(2) -0.011(2)
C13 0.067(3) 0.091(3) 0.081(3) -0.005(2) 0.016(2) -0.012(2)
C14 0.066(2) 0.082(2) 0.071(2) -0.010(2) 0.019(2) -0.012(2)
C15 0.064(2) 0.080(2) 0.075(2) -0.007(2) 0.019(2) -0.008(2)
C16 0.056(2) 0.077(3) 0.071(3) -0.011(2) 0.015(2) -0.009(2)
C17 0.066(3) 0.081(3) 0.078(3) -0.009(2) 0.015(2) -0.005(2)
C18 0.078(3) 0.087(3) 0.087(3) -0.008(3) 0.009(3) 0.006(3)
C19 0.063(3) 0.101(3) 0.096(3) -0.010(3) 0.014(3) -0.001(3)
C20 0.068(3) 0.101(3) 0.110(3) 0.002(3) 0.018(3) -0.012(3)
C21 0.070(3) 0.087(3) 0.096(3) 0.002(3) 0.018(2) -0.010(2)
C22 0.076(2) 0.086(2) 0.074(2) -0.014(2) 0.024(2) -0.023(2)
C23 0.101(3) 0.110(3) 0.096(3) -0.027(3) 0.034(2) -0.032(3)
C24 0.118(4) 0.129(4) 0.113(4) -0.015(3) 0.057(3) -0.043(3)
C25 0.098(3) 0.110(4) 0.099(4) -0.008(3) 0.029(3) -0.042(3)
C26 0.126(4) 0.139(4) 0.105(3) -0.024(3) 0.024(3) -0.063(3)
C27 0.114(3) 0.131(3) 0.098(3) -0.012(3) 0.028(3) -0.047(3)
C28 0.090(3) 0.097(3) 0.105(3) -0.012(2) 0.010(3) -0.010(3)
C29 0.164(6) 0.101(4) 0.134(5) -0.003(4) 0.045(4) 0.020(4)
C30 0.063(3) 0.099(4) 0.116(4) -0.008(3) 0.006(3) 0.007(3)
C31 0.065(3) 0.064(3) 0.068(3) 0.000(2) 0.009(2) 0.001(2)
C32 0.118(5) 0.090(4) 0.107(5) 0.040(4) 0.016(4) 0.008(4)
C33 0.074(3) 0.065(3) 0.065(3) 0.004(2) 0.009(2) 0.004(2)
C34 0.141(7) 0.203(8) 0.116(6) -0.001(6) 0.039(5) 0.072(6)
C35 0.065(2) 0.058(2) 0.059(2) 0.0015(19) 0.007(2) -0.002(2)
C36 0.058(2) 0.058(2) 0.073(2) -0.002(2) 0.0083(19) -0.0012(19)
C37 0.055(2) 0.054(2) 0.061(2) 0.0033(18) 0.0024(17) -0.0016(18)
C38 0.055(2) 0.055(2) 0.058(2) 0.0060(17) 0.0032(17) 0.0010(18)
C39 0.061(2) 0.057(2) 0.059(2) 0.0042(18) 0.0006(18) 0.0047(18)
C40 0.059(2) 0.065(2) 0.062(2) 0.0060(19) 0.0017(19) 0.009(2)
C41 0.055(2) 0.064(2) 0.067(2) 0.005(2) 0.0003(19) -0.002(2)
C42 0.055(2) 0.057(2) 0.061(2) 0.0036(18) 0.0044(18) -0.0030(18)
C43 0.061(2) 0.057(2) 0.067(2) 0.001(2) 0.005(2) -0.006(2)
C44 0.062(2) 0.055(2) 0.063(2) 0.0014(18) 0.0026(19) 0.0011(19)
C45 0.060(2) 0.056(2) 0.067(2) 0.0033(19) 0.0036(19) -0.0036(19)
C46 0.060(2) 0.061(2) 0.059(2) 0.002(2) 0.005(2) -0.009(2)
C47 0.069(3) 0.084(3) 0.075(3) -0.007(2) 0.007(2) -0.011(2)
C48 0.071(3) 0.098(3) 0.088(3) -0.002(3) 0.010(3) -0.013(3)
C49 0.072(3) 0.092(3) 0.091(3) 0.007(3) 0.000(3) -0.028(3)
C50 0.090(3) 0.085(3) 0.087(3) -0.015(3) 0.003(3) -0.022(3)
C51 0.072(3) 0.075(3) 0.080(3) -0.009(2) 0.009(2) -0.015(2)
C52 0.064(2) 0.059(2) 0.064(2) 0.0016(19) 0.0029(19) 0.0126(19)
C53 0.082(3) 0.067(2) 0.074(2) -0.005(2) -0.003(2) 0.011(2)
C54 0.101(3) 0.078(3) 0.090(3) -0.016(3) -0.005(3) 0.011(3)
C55 0.103(3) 0.068(3) 0.101(3) -0.015(3) 0.011(3) 0.009(3)
C56 0.102(3) 0.069(3) 0.093(3) 0.009(3) 0.004(3) 0.021(3)
C57 0.087(3) 0.068(2) 0.076(3) 0.001(2) 0.001(2) 0.015(2)
C58 0.068(3) 0.077(3) 0.086(3) 0.003(2) 0.009(2) 0.011(2)
C59 0.095(4) 0.132(5) 0.110(5) 0.008(4) 0.029(3) 0.032(4)
C60 0.059(3) 0.084(3) 0.105(4) 0.002(3) 0.003(3) -0.011(3)
F1 0.060(2) 0.171(4) 0.173(4) -0.016(3) 0.010(2) 0.017(2)
F2 0.119(3) 0.131(3) 0.160(4) 0.015(3) 0.029(3) -0.066(3)
F3 0.094(3) 0.156(4) 0.150(4) 0.011(3) -0.009(2) -0.069(3)
F4 0.196(5) 0.060(2) 0.213(5) -0.035(3) 0.030(4) 0.011(2)
O1 0.183(6) 0.181(6) 0.101(4) -0.023(4) 0.024(4) 0.053(5)
O2 0.104(4) 0.243(7) 0.082(3) -0.039(4) 0.011(3) 0.018(4)
O3 0.203(7) 0.285(9) 0.158(6) 0.115(6) -0.032(5) -0.134(6)
O4 0.204(6) 0.115(4) 0.118(4) 0.011(3) 0.009(4) -0.094(4)
O5 0.251(9) 0.178(6) 0.156(5) 0.067(5) 0.056(5) 0.061(6)
O6 0.140(4) 0.097(3) 0.065(3) -0.005(2) -0.011(2) -0.017(3)
O7 0.115(3) 0.061(2) 0.069(2) 0.0061(18) 0.006(2) -0.010(2)
O8 0.136(4) 0.144(4) 0.074(3) -0.020(3) 0.001(3) 0.047(3)
O9 0.098(3) 0.176(5) 0.085(3) -0.015(3) 0.019(2) 0.045(3)
O10 0.084(3) 0.186(5) 0.146(5) -0.017(4) -0.030(3) 0.059(3)

loop_
_atom_type_symbol
_atom_type_description
_atom_type_scat_dispersion_real
_atom_type_scat_dispersion_imag
_atom_type_scat_source
C C 0.0033 0.0016 'International Tables Vol C Tables 4.2.6.8 and 6.1.1.4'
H H 0.0000 0.0000 'International Tables Vol C Tables 4.2.6.8 and 6.1.1.4'
O O 0.0106 0.0060 'International Tables Vol C Tables 4.2.6.8 and 6.1.1.4'
F F 0.0171 0.0103 'International Tables Vol C Tables 4.2.6.8 and 6.1.1.4'

loop_
_geom_angle_atom_site_label_1
_geom_angle_atom_site_label_2
_geom_angle_atom_site_label_3
_geom_angle
O1 C1 O2 121.3(7)
O1 C1 C5 121.3(7)
O2 C1 C5 117.5(6)
O2 C2 H2A 109.5
O2 C2 H2B 109.5
H2A C2 H2B 109.5
O2 C2 H2C 109.5
H2A C2 H2C 109.5
H2B C2 H2C 109.5
O3 C3 O4 120.3(6)
O3 C3 C5 124.8(7)
O4 C3 C5 114.2(6)
O4 C4 H4A 109.5
O4 C4 H4B 109.5
H4A C4 H4B 109.5
O4 C4 H4C 109.5
H4A C4 H4C 109.5
H4B C4 H4C 109.5
C1 C5 C3 108.8(5)
C1 C5 C6 110.0(5)
C3 C5 C6 112.3(5)
C1 C5 C13 111.9(5)
C3 C5 C13 110.5(5)
C6 C5 C13 103.3(4)
C7 C6 C5 103.2(4)
C7 C6 H6A 111.1
C5 C6 H6A 111.1
C7 C6 H6B 111.1
C5 C6 H6B 111.1
H6A C6 H6B 109.1
C8 C7 C12 120.7(5)
C8 C7 C6 129.3(5)
C12 C7 C6 109.9(4)
C7 C8 C9 119.4(5)
C7 C8 C14 121.0(5)
C9 C8 C14 119.5(5)
C8 C9 C10 119.3(5)
C8 C9 C22 121.1(5)
C10 C9 C22 119.6(5)
C11 C10 C9 121.9(5)
C11 C10 C28 119.1(5)
C9 C10 C28 119.0(5)
C12 C11 C10 117.1(5)
C12 C11 C30 119.8(5)
C10 C11 C30 123.1(5)
C11 C12 C7 121.4(5)
C11 C12 C13 128.5(5)
C7 C12 C13 110.0(5)
C12 C13 C5 103.4(4)
C12 C13 H13A 111.1
C5 C13 H13A 111.1
C12 C13 H13B 111.1
C5 C13 H13B 111.1
H13A C13 H13B 109.1
C15 C14 C8 175.5(6)
C14 C15 C16 177.8(6)
C17 C16 C21 117.8(5)
C17 C16 C15 123.0(5)
C21 C16 C15 119.1(5)
C18 C17 C16 121.7(5)
C18 C17 H17 119.1
C16 C17 H17 119.1
C19 C18 C17 119.6(6)
C19 C18 H18 120.2
C17 C18 H18 120.2
C18 C19 F1 118.8(6)
C18 C19 C20 121.6(6)
F1 C19 C20 119.7(6)
C19 C20 C21 119.6(6)
C19 C20 H20 120.2
C21 C20 H20 120.2
C20 C21 C16 119.6(6)
C20 C21 H21 120.2
C16 C21 H21 120.2
C23 C22 C27 116.5(6)
C23 C22 C9 123.7(5)
C27 C22 C9 119.8(5)
C22 C23 C24 120.6(6)
C22 C23 H23 119.7
C24 C23 H23 119.7
C25 C24 C23 119.5(6)
C25 C24 H24 120.2
C23 C24 H24 120.2
C24 C25 C26 123.7(7)
C24 C25 F2 118.4(6)
C26 C25 F2 117.7(7)
C25 C26 C27 116.8(7)
C25 C26 H26 121.6
C27 C26 H26 121.6
C22 C27 C26 122.5(7)
C22 C27 H27 118.7
C26 C27 H27 118.7
O5 C28 C29 118.5(8)
O5 C28 C10 121.8(7)
C29 C28 C10 119.6(7)
C28 C29 H29A 120.0
C28 C29 H29B 120.0
H29A C29 H29B 120.0
C11 C30 H30A 109.5
C11 C30 H30B 109.5
H30A C30 H30B 109.5
C11 C30 H30C 109.5
H30A C30 H30C 109.5
H30B C30 H30C 109.5
O6 C31 O7 123.2(5)
O6 C31 C35 125.3(5)
O7 C31 C35 111.3(4)
O7 C32 H32A 109.5
O7 C32 H32B 109.5
H32A C32 H32B 109.5
O7 C32 H32C 109.5
H32A C32 H32C 109.5
H32B C32 H32C 109.5
O8 C33 O9 122.3(5)
O8 C33 C35 125.6(5)
O9 C33 C35 112.2(5)
O9 C34 H34A 109.5
O9 C34 H34B 109.5
H34A C34 H34B 109.5
O9 C34 H34C 109.5
H34A C34 H34C 109.5
H34B C34 H34C 109.5
C33 C35 C31 110.0(4)
C33 C35 C43 112.9(4)
C31 C35 C43 107.3(4)
C33 C35 C36 109.3(4)
C31 C35 C36 111.2(4)
C43 C35 C36 106.2(4)
C37 C36 C35 103.8(4)
C37 C36 H36A 111.0
C35 C36 H36A 111.0
C37 C36 H36B 111.0
C35 C36 H36B 111.0
H36A C36 H36B 109.0
C42 C37 C38 121.2(4)
C42 C37 C36 111.9(4)
C38 C37 C36 127.0(4)
C37 C38 C39 118.8(4)
C37 C38 C44 120.1(4)
C39 C38 C44 121.2(4)
C40 C39 C38 118.7(4)
C40 C39 C52 121.0(4)
C38 C39 C52 120.3(4)
C39 C40 C41 122.4(4)
C39 C40 C58 119.8(4)
C41 C40 C58 117.8(4)
C42 C41 C40 116.9(4)
C42 C41 C60 119.6(4)
C40 C41 C60 123.5(4)
C37 C42 C41 122.2(4)
C37 C42 C43 110.2(4)
C41 C42 C43 127.6(4)
C42 C43 C35 104.2(4)
C42 C43 H43A 110.9
C35 C43 H43A 110.9
C42 C43 H43B 110.9
C35 C43 H43B 110.9
H43A C43 H43B 108.9
C45 C44 C38 178.9(5)
C44 C45 C46 177.9(5)
C51 C46 C47 118.8(5)
C51 C46 C45 120.4(5)
C47 C46 C45 120.8(5)
C48 C47 C46 120.6(5)
C48 C47 H47 119.7
C46 C47 H47 119.7
C49 C48 C47 118.4(6)
C49 C48 H48 120.8
C47 C48 H48 120.8
C48 C49 C50 123.4(5)
C48 C49 F3 118.8(6)
C50 C49 F3 117.7(6)
C49 C50 C51 117.6(6)
C49 C50 H50 121.2
C51 C50 H50 121.2
C46 C51 C50 121.2(6)
C46 C51 H51 119.4
C50 C51 H51 119.4
C53 C52 C57 117.9(5)
C53 C52 C39 122.0(4)
C57 C52 C39 120.0(4)
C52 C53 C54 121.5(5)
C52 C53 H53 119.2
C54 C53 H53 119.2
C55 C54 C53 117.6(5)
C55 C54 H54 121.2
C53 C54 H54 121.2
C56 C55 C54 123.9(6)
C56 C55 F4 118.5(6)
C54 C55 F4 117.5(6)
C55 C56 C57 117.8(5)
C55 C56 H56 121.1
C57 C56 H56 121.1
C52 C57 C56 121.3(5)
C52 C57 H57 119.3
C56 C57 H57 119.3
O10 C58 C59 120.9(6)
O10 C58 C40 120.7(6)
C59 C58 C40 118.4(5)
C58 C59 H59A 109.5
C58 C59 H59B 109.5
H59A C59 H59B 109.5
C58 C59 H59C 109.5
H59A C59 H59C 109.5
H59B C59 H59C 109.5
C41 C60 H60A 109.5
C41 C60 H60B 109.5
H60A C60 H60B 109.5
C41 C60 H60C 109.5
H60A C60 H60C 109.5
H60B C60 H60C 109.5
C1 O2 C2 113.4(7)
C3 O4 C4 118.9(6)
C28 O5 H5 109.5
C31 O7 C32 117.1(5)
C33 O9 C34 117.5(5)

loop_
_geom_bond_atom_site_label_1
_geom_bond_atom_site_label_2
_geom_bond_distance
C1 O1 1.212(8)
C1 O2 1.251(8)
C1 C5 1.490(9)
C2 O2 1.471(11)
C2 H2A 0.9600
C2 H2B 0.9600
C2 H2C 0.9600
C3 O3 1.147(8)
C3 O4 1.284(7)
C3 C5 1.511(8)
C4 O4 1.476(9)
C4 H4A 0.9600
C4 H4B 0.9600
C4 H4C 0.9600
C5 C6 1.546(7)
C5 C13 1.548(8)
C6 C7 1.498(8)
C6 H6A 0.9700
C6 H6B 0.9700
C7 C8 1.377(7)
C7 C12 1.405(7)
C8 C9 1.396(7)
C8 C14 1.458(7)
C9 C10 1.406(7)
C9 C22 1.507(7)
C10 C11 1.404(7)
C10 C28 1.509(9)
C11 C12 1.388(8)
C11 C30 1.489(7)
C12 C13 1.489(7)
C13 H13A 0.9700
C13 H13B 0.9700
C14 C15 1.190(7)
C15 C16 1.415(7)
C16 C17 1.384(7)
C16 C21 1.400(7)
C17 C18 1.362(7)
C17 H17 0.9300
C18 C19 1.346(8)
C18 H18 0.9300
C19 F1 1.352(6)
C19 C20 1.365(8)
C20 C21 1.389(8)
C20 H20 0.9300
C21 H21 0.9300
C22 C23 1.308(8)
C22 C27 1.349(8)
C23 C24 1.449(9)
C23 H23 0.9300
C24 C25 1.231(9)
C24 H24 0.9300
C25 C26 1.323(9)
C25 F2 1.373(7)
C26 C27 1.397(9)
C26 H26 0.9300
C27 H27 0.9300
C28 O5 1.277(9)
C28 C29 1.347(10)
C29 H29A 0.9300
C29 H29B 0.9300
C30 H30A 0.9600
C30 H30B 0.9600
C30 H30C 0.9600
C31 O6 1.197(6)
C31 O7 1.303(6)
C31 C35 1.530(7)
C32 O7 1.439(6)
C32 H32A 0.9600
C32 H32B 0.9600
C32 H32C 0.9600
C33 O8 1.196(6)
C33 O9 1.300(7)
C33 C35 1.489(7)
C34 O9 1.438(9)
C34 H34A 0.9600
C34 H34B 0.9600
C34 H34C 0.9600
C35 C43 1.544(6)
C35 C36 1.544(7)
C36 C37 1.518(6)
C36 H36A 0.9700
C36 H36B 0.9700
C37 C42 1.377(6)
C37 C38 1.382(6)
C38 C39 1.408(6)
C38 C44 1.437(6)
C39 C40 1.399(7)
C39 C52 1.484(7)
C40 C41 1.401(7)
C40 C58 1.511(7)
C41 C42 1.377(7)
C41 C60 1.528(7)
C42 C43 1.528(6)
C43 H43A 0.9700
C43 H43B 0.9700
C44 C45 1.204(6)
C45 C46 1.425(7)
C46 C51 1.364(7)
C46 C47 1.394(7)
C47 C48 1.368(7)
C47 H47 0.9300
C48 C49 1.352(8)
C48 H48 0.9300
C49 C50 1.361(9)
C49 F3 1.376(6)
C50 C51 1.384(7)
C50 H50 0.9300
C51 H51 0.9300
C52 C53 1.372(7)
C52 C57 1.382(7)
C53 C54 1.383(7)
C53 H53 0.9300
C54 C55 1.364(8)
C54 H54 0.9300
C55 C56 1.328(8)
C55 F4 1.378(7)
C56 C57 1.396(8)
C56 H56 0.9300
C57 H57 0.9300
C58 O10 1.216(7)
C58 C59 1.491(9)
C59 H59A 0.9600
C59 H59B 0.9600
C59 H59C 0.9600
C60 H60A 0.9600
C60 H60B 0.9600
C60 H60C 0.9600
O5 H5 0.8200
